data_7127974
loop_
_publ_author_name
'Xu, Houyang'
'Lin, Meng-Di'
'Yuan, Jun'
'Zhou, Baiyang'
'Mu, Yingxiao'
'Huo, Yanping'
'Zhu, Kelong'

_publ_section_title
;
 Fluorescence emission enhancement of a T-shaped benzimidazole with a
 mechanically-interlocked 'suit'.
;
_journal_issue 26
_journal_name_full 'Chemical communications (Cambridge, England)'
_journal_page_first 3239
_journal_page_last 3242
_journal_paper_doi 10.1039/d0cc07471c
_journal_volume 57
_journal_year 2021
_chemical_formula_moiety 'C34 H34 N2 O, C2 H6 O'
_chemical_formula_sum 'C36 H40 N2 O2'
_chemical_formula_weight 532.70
_chemical_melting_point 180
_chemical_name_common XHY-1
_chemical_name_systematic XHY-1
_space_group_crystal_system triclinic
_space_group_IT_number 2
_space_group_name_Hall '-P 1'
_space_group_name_H-M_alt 'P -1'
_atom_sites_solution_hydrogens geom
_atom_sites_solution_primary direct
_audit_creation_date 2020-11-10
_audit_creation_method
;
Olex2 1.2
(compiled 2018.05.29 svn.r3508 for OlexSys, GUI svn.r5506)
;
_audit_update_record
;
2020-11-12 deposited with the CCDC.	2021-02-19 downloaded from the CCDC.
;
_cell_angle_alpha 63.465(3)
_cell_angle_beta 72.555(2)
_cell_angle_gamma 65.144(3)
_cell_formula_units_Z 2
_cell_length_a 11.6578(3)
_cell_length_b 12.4438(3)
_cell_length_c 13.0555(4)
_cell_measurement_reflns_used 10289
_cell_measurement_temperature 149.99(10)
_cell_measurement_theta_max 75.8020
_cell_measurement_theta_min 4.1810
_cell_volume 1522.76(9)
_computing_cell_refinement 'CrysAlisPro 1.171.39.46 (Rigaku OD, 2018)'
_computing_data_collection 'CrysAlisPro 1.171.39.46 (Rigaku OD, 2018)'
_computing_data_reduction 'CrysAlisPro 1.171.39.46 (Rigaku OD, 2018)'
_computing_molecular_graphics 'Olex2 (Dolomanov et al., 2009)'
_computing_publication_material 'Olex2 (Dolomanov et al., 2009)'
_computing_structure_refinement 'ShelXL (Sheldrick, 2015)'
_computing_structure_solution 'XS (Sheldrick, 2008)'
_diffrn_ambient_environment N~2~
_diffrn_ambient_temperature 149.99(10)
_diffrn_detector 'CCD plate'
_diffrn_detector_area_resol_mean 5.2913
_diffrn_detector_type AtlasS2
_diffrn_measured_fraction_theta_full 0.975
_diffrn_measured_fraction_theta_max 0.945
_diffrn_measurement_details
;
List of Runs (angles in degrees, time in seconds):

  # Type    Start    End  Width  t~exp~   \w     \q     \k     \f   Frames
#--------------------------------------------------------------------------
  1  \w    -74.00  -9.00   1.00    1.00    --  -41.14 -77.00 -30.00   65
  2  \w    -97.00 -71.00   1.00    1.00    --  -41.14 -77.00 150.00   26
  3  \w    -59.00  -9.00   1.00    1.00    --  -41.14 -77.00 150.00   50
  4  \w    -78.00 -28.00   1.00    1.00    --  -41.14 -37.00-150.00   50
  5  \w   -106.00 -65.00   1.00    1.00    --  -41.14 -57.00  90.00   41
  6  \w    -62.00  29.00   1.00    1.00    --  -41.14  37.00-150.00   91
  7  \w    -59.00 -13.00   1.00    1.00    --  -41.14 -57.00  90.00   46
  8  \w    -85.00  -7.00   1.00    1.00    --  -41.14 125.00-150.00   78
  9  \w    -47.00  32.00   1.00    1.00    --  -41.14  57.00   0.00   79
 10  \w   -112.00  -9.00   1.00    1.00    --  -41.14 -77.00  60.00  103
 11  \w   -115.00 -11.00   1.00    1.00    --  -41.14 -77.00-120.00  104
 12  \w     18.00  44.00   1.00    1.00    --   41.14  37.00 -60.00   26
 13  \w      2.00  81.00   1.00    1.00    --   41.14 -99.00  90.00   79
 14  \w     81.00 116.00   1.00    1.00    --   41.14  37.00 -60.00   35
 15  \w     83.00 108.00   1.00    3.00    --  111.37  61.00   0.00   25
 16  \w     82.00 143.00   1.00    3.00    --  111.37  61.00-150.00   61
 17  \w     83.00 108.00   1.00    3.00    --  111.37  61.00-120.00   25
 18  \w    125.00 157.00   1.00    3.00    --  111.37  61.00  90.00   32
 19  \w     79.00 174.00   1.00    3.00    --  111.37  77.00  30.00   95
 20  \w     83.00 110.00   1.00    3.00    --  111.37  61.00  90.00   27
 21  \w     83.00 153.00   1.00    3.00    --  111.37  61.00-180.00   70
 22  \w     38.00 117.00   1.00    3.00    --  111.37-125.00  90.00   79
 23  \w    135.00 162.00   1.00    3.00    --  111.37  61.00 -60.00   27
 24  \w     82.00 131.00   1.00    3.00    --  111.37  61.00 -60.00   49
 25  \w     82.00 145.00   1.00    3.00    --  111.37  61.00 -90.00   63
 26  \w     79.00 177.00   1.00    3.00    --  111.37  77.00 120.00   98
 27  \w     86.00 112.00   1.00    3.00    --  111.37  45.00-120.00   26
 28  \w     82.00 146.00   1.00    3.00    --  111.37  61.00 120.00   64
 29  \w     83.00 110.00   1.00    3.00    --  111.37  61.00  60.00   27
 30  \w     43.00 114.00   1.00    3.00    --  111.37-125.00-150.00   71
 31  \w     33.00 102.00   1.00    3.00    --  111.37 -94.00 -30.00   69
 32  \w     79.00 177.00   1.00    3.00    --  111.37  77.00 -30.00   98
 33  \w     79.00 178.00   1.00    3.00    --  111.37  77.00-150.00   99
 34  \w     79.00 105.00   1.00    3.00    --  111.37  77.00 -60.00   26
 35  \w     79.00 105.00   1.00    3.00    --  111.37  77.00  90.00   26
 36  \w     79.00 105.00   1.00    3.00    --  111.37  77.00-180.00   26
 37  \w     79.00 106.00   1.00    3.00    --  111.37  77.00 -90.00   27
 38  \w    132.00 175.00   1.00    3.00    --  111.37  77.00 -90.00   43
;
_diffrn_measurement_device 'four-circle diffractometer'
_diffrn_measurement_device_type 'SuperNova, Dual, Cu at home/near, AtlasS2'
_diffrn_measurement_method '\w scans'
_diffrn_orient_matrix_type 'CrysAlisPro convention (1999,Acta A55,543-557)'
_diffrn_orient_matrix_UB_11 -0.1334275000
_diffrn_orient_matrix_UB_12 0.1028446000
_diffrn_orient_matrix_UB_13 -0.0061243000
_diffrn_orient_matrix_UB_21 -0.0261721000
_diffrn_orient_matrix_UB_22 -0.0394286000
_diffrn_orient_matrix_UB_23 -0.0848031000
_diffrn_orient_matrix_UB_31 -0.0559893000
_diffrn_orient_matrix_UB_32 -0.0971940000
_diffrn_orient_matrix_UB_33 0.1024922000
_diffrn_radiation_monochromator mirror
_diffrn_radiation_probe x-ray
_diffrn_radiation_type CuK\a
_diffrn_radiation_wavelength 1.54184
_diffrn_reflns_av_R_equivalents 0.0233
_diffrn_reflns_av_unetI/netI 0.0230
_diffrn_reflns_Laue_measured_fraction_full 0.975
_diffrn_reflns_Laue_measured_fraction_max 0.945
_diffrn_reflns_limit_h_max 14
_diffrn_reflns_limit_h_min -14
_diffrn_reflns_limit_k_max 15
_diffrn_reflns_limit_k_min -15
_diffrn_reflns_limit_l_max 16
_diffrn_reflns_limit_l_min -16
_diffrn_reflns_number 18924
_diffrn_reflns_point_group_measured_fraction_full 0.975
_diffrn_reflns_point_group_measured_fraction_max 0.945
_diffrn_reflns_theta_full 67.684
_diffrn_reflns_theta_max 75.719
_diffrn_reflns_theta_min 3.821
_diffrn_source 'micro-focus sealed X-ray tube'
_diffrn_source_type 'SuperNova (Cu) X-ray Source'
_exptl_absorpt_coefficient_mu 0.554
_exptl_absorpt_correction_T_max 1.00000
_exptl_absorpt_correction_T_min 0.63178
_exptl_absorpt_correction_type multi-scan
_exptl_absorpt_process_details
;
CrysAlisPro 1.171.39.46 (Rigaku Oxford Diffraction, 2018)
Empirical absorption correction using spherical harmonics,
 implemented in SCALE3 ABSPACK scaling algorithm.
;
_exptl_crystal_colour 'clear light colourless'
_exptl_crystal_colour_lustre clear
_exptl_crystal_colour_modifier light
_exptl_crystal_colour_primary colourless
_exptl_crystal_density_diffrn 1.162
_exptl_crystal_description block
_exptl_crystal_F_000 572
_exptl_crystal_size_max 0.4
_exptl_crystal_size_mid 0.2
_exptl_crystal_size_min 0.15
_refine_diff_density_max 0.252
_refine_diff_density_min -0.255
_refine_diff_density_rms 0.038
_refine_ls_extinction_method none
_refine_ls_goodness_of_fit_ref 1.056
_refine_ls_hydrogen_treatment constr
_refine_ls_matrix_type full
_refine_ls_number_parameters 369
_refine_ls_number_reflns 6000
_refine_ls_number_restraints 0
_refine_ls_restrained_S_all 1.056
_refine_ls_R_factor_all 0.0459
_refine_ls_R_factor_gt 0.0410
_refine_ls_shift/su_max 0.000
_refine_ls_shift/su_mean 0.000
_refine_ls_structure_factor_coef Fsqd
_refine_ls_weighting_details 'w=1/[\s^2^(Fo^2^)+(0.0613P)^2^+0.3707P] where P=(Fo^2^+2Fc^2^)/3'
_refine_ls_weighting_scheme calc
_refine_ls_wR_factor_gt 0.1133
_refine_ls_wR_factor_ref 0.1180
_reflns_Friedel_coverage 0.000
_reflns_number_gt 5308
_reflns_number_total 6000
_reflns_threshold_expression 'I > 2\s(I)'
_cod_data_source_file d0cc07471c2.cif
_cod_data_source_block a20100701a0121
_cod_depositor_comments 'Adding full bibliography for 7127974--7127975.cif.'
_cod_database_code 7127974
_shelx_shelxl_version_number 2018/1
_chemical_oxdiff_formula C34H34N2O
_chemical_oxdiff_usercomment XHY-TAXLE-NEU
_shelx_space_group_comment
;
The symmetry employed for this shelxl refinement is uniquely defined
by the following loop, which should always be used as a source of
symmetry information in preference to the above space-group names.
They are only intended as comments.
;
_shelx_estimated_absorpt_t_max 0.922
_shelx_estimated_absorpt_t_min 0.809
_reflns_odcompleteness_completeness 97.43
_reflns_odcompleteness_iscentric 1
_reflns_odcompleteness_theta 68.13
_olex2_refinement_description
;
1. Fixed Uiso
 At 1.2 times of:
  All C(H) groups, All C(H,H) groups, All N(H) groups
 At 1.5 times of:
  All C(H,H,H) groups, All O(H) groups
2.a Secondary CH2 refined with riding coordinates:
 C010(H01J,H01K)
2.b Aromatic/amide H refined with riding coordinates:
 N003(H003), C00E(H00E), C00G(H00G), C00H(H00H), C00I(H00I), C00J(H00J),
 C00K(H00K), C00L(H00L), C00N(H00N), C00O(H00O), C00P(H00P), C00Q(H00Q),
 C00R(H00R), C00T(H00T), C00U(H00U), C00W(H00W)
2.c Idealised Me refined as rotating group:
 C00X(H00A,H00B,H00C), C00Y(H00D,H00F,H00M), C00Z(H00S,H00V,H00X), C011(H01A,
 H01B,H01C), C012(H01D,H01E,H01F), C013(H01G,H01H,H01I), C014(H01L,H01M,H01N)
2.d Idealised tetrahedral OH refined as rotating group:
 O001(H001)
;
_olex2_submission_original_sample_id XHY-1
_olex2_submission_special_instructions 'No special instructions were received'
_oxdiff_exptl_absorpt_empirical_details
;
Empirical correction (ABSPACK) includes:
- Absorption correction using spherical harmonics
- Frame scaling
;
_oxdiff_exptl_absorpt_empirical_full_max 1.352
_oxdiff_exptl_absorpt_empirical_full_min 0.633

loop_
_space_group_symop_operation_xyz
'x, y, z'
'-x, -y, -z'

loop_
_atom_site_label
_atom_site_type_symbol
_atom_site_fract_x
_atom_site_fract_y
_atom_site_fract_z
_atom_site_U_iso_or_equiv
_atom_site_adp_type
_atom_site_occupancy
_atom_site_site_symmetry_order
_atom_site_calc_flag
_atom_site_refinement_flags_posn
_atom_site_refinement_flags_adp
_atom_site_refinement_flags_occupancy
_atom_site_disorder_assembly
_atom_site_disorder_group
O001 O 0.59238(9) 0.52855(9) 0.69235(8) 0.0327(2) Uani 1 1 d . . . . .
H001 H 0.621815 0.460040 0.683879 0.049 Uiso 1 1 calc GR . . . .
O002 O 0.05655(10) 0.26432(10) 0.83825(9) 0.0419(3) Uani 1 1 d . . . . .
N003 N 0.45681(9) 0.68536(9) 0.49673(8) 0.0215(2) Uani 1 1 d . . . . .
H003 H 0.477495 0.670069 0.561058 0.026 Uiso 1 1 calc R . . . .
N004 N 0.36124(9) 0.68170(9) 0.37330(8) 0.0217(2) Uani 1 1 d . . . . .
C005 C 0.37348(10) 0.64275(10) 0.48308(10) 0.0214(2) Uani 1 1 d . . . . .
C006 C 0.30302(11) 0.56487(10) 0.57936(10) 0.0222(2) Uani 1 1 d . . . . .
C007 C 0.44025(10) 0.75454(10) 0.31125(10) 0.0207(2) Uani 1 1 d . . . . .
C008 C 0.40299(11) 0.81177(11) 0.10992(10) 0.0221(2) Uani 1 1 d . . . . .
C009 C 0.50125(11) 0.75740(10) 0.38790(10) 0.0209(2) Uani 1 1 d . . . . .
C00A C 0.65080(11) 0.82903(10) 0.42994(10) 0.0222(2) Uani 1 1 d . . . . .
C00B C 0.46610(11) 0.81517(11) 0.19109(10) 0.0222(2) Uani 1 1 d . . . . .
C00C C 0.58905(11) 0.82191(10) 0.34997(10) 0.0219(2) Uani 1 1 d . . . . .
C00D C 0.28205(11) 0.80843(11) -0.04729(10) 0.0233(2) Uani 1 1 d . . . . .
C00E C 0.63917(11) 0.85886(11) 0.60450(11) 0.0247(2) Uani 1 1 d . . . . .
H00E H 0.591088 0.871051 0.671969 0.030 Uiso 1 1 calc R . . . .
C00F C 0.76586(11) 0.85395(11) 0.57793(10) 0.0241(2) Uani 1 1 d . . . . .
C00G C 0.61324(11) 0.88136(11) 0.23067(11) 0.0244(2) Uani 1 1 d . . . . .
H00G H 0.670747 0.925521 0.200752 0.029 Uiso 1 1 calc R . . . .
C00H C 0.58305(11) 0.84595(11) 0.53246(11) 0.0239(2) Uani 1 1 d . . . . .
H00H H 0.498561 0.848674 0.553146 0.029 Uiso 1 1 calc R . . . .
C00I C 0.55446(11) 0.87746(11) 0.15358(10) 0.0244(2) Uani 1 1 d . . . . .
H00I H 0.575383 0.917997 0.074608 0.029 Uiso 1 1 calc R . . . .
C00J C 0.77802(11) 0.82438(12) 0.40249(11) 0.0258(3) Uani 1 1 d . . . . .
H00J H 0.825806 0.812937 0.334668 0.031 Uiso 1 1 calc R . . . .
C00K C 0.21705(11) 0.53034(11) 0.55498(11) 0.0254(2) Uani 1 1 d . . . . .
H00K H 0.202719 0.560226 0.479127 0.030 Uiso 1 1 calc R . . . .
C00L C 0.41189(12) 0.79052(12) -0.06820(11) 0.0275(3) Uani 1 1 d . . . . .
H00L H 0.460046 0.777101 -0.135178 0.033 Uiso 1 1 calc R . . . .
C00M C 0.17420(11) 0.40772(12) 0.75664(11) 0.0278(3) Uani 1 1 d . . . . .
C00N C 0.21388(12) 0.82740(12) 0.05481(11) 0.0269(3) Uani 1 1 d . . . . .
H00N H 0.127020 0.839390 0.071435 0.032 Uiso 1 1 calc R . . . .
C00O C 0.83370(11) 0.83655(12) 0.47483(11) 0.0273(3) Uani 1 1 d . . . . .
H00O H 0.918417 0.833088 0.454467 0.033 Uiso 1 1 calc R . . . .
C00P C 0.47139(11) 0.79220(12) 0.00871(11) 0.0264(3) Uani 1 1 d . . . . .
H00P H 0.558284 0.780044 -0.007876 0.032 Uiso 1 1 calc R . . . .
C00Q C 0.15354(12) 0.45237(12) 0.64269(11) 0.0281(3) Uani 1 1 d . . . . .
H00Q H 0.096940 0.429581 0.625785 0.034 Uiso 1 1 calc R . . . .
C00R C 0.27266(12) 0.82877(12) 0.13192(11) 0.0263(3) Uani 1 1 d . . . . .
H00R H 0.224713 0.841199 0.199331 0.032 Uiso 1 1 calc R . . . .
C00S C 0.21468(12) 0.80340(12) -0.12880(11) 0.0274(3) Uani 1 1 d . . . . .
C00T C 0.31981(12) 0.52409(12) 0.69370(11) 0.0265(3) Uani 1 1 d . . . . .
H00T H 0.374189 0.548980 0.711188 0.032 Uiso 1 1 calc R . . . .
C00U C 0.25518(12) 0.44627(12) 0.78136(11) 0.0295(3) Uani 1 1 d . . . . .
H00U H 0.266203 0.419550 0.857690 0.035 Uiso 1 1 calc R . . . .
C00V C 0.82860(12) 0.87344(12) 0.65340(11) 0.0286(3) Uani 1 1 d . . . . .
C00W C 0.11676(13) 0.31557(14) 0.85087(13) 0.0359(3) Uani 1 1 d . . . . .
H00W H 0.127564 0.295135 0.925919 0.043 Uiso 1 1 calc R . . . .
C00X C 0.29460(13) 0.81575(14) -0.24816(11) 0.0336(3) Uani 1 1 d . . . . .
H00A H 0.313422 0.893614 -0.281136 0.050 Uiso 1 1 calc GR . . . .
H00B H 0.247517 0.816675 -0.297739 0.050 Uiso 1 1 calc GR . . . .
H00C H 0.372863 0.744694 -0.240244 0.050 Uiso 1 1 calc GR . . . .
C00Y C 0.83561(13) 1.00864(13) 0.59265(14) 0.0377(3) Uani 1 1 d . . . . .
H00D H 0.883611 1.018395 0.517013 0.057 Uiso 1 1 calc GR . . . .
H00F H 0.876745 1.022571 0.637013 0.057 Uiso 1 1 calc GR . . . .
H00M H 0.750876 1.069601 0.585879 0.057 Uiso 1 1 calc GR . . . .
C00Z C 0.19255(14) 0.67451(14) -0.07405(12) 0.0365(3) Uani 1 1 d . . . . .
H00S H 0.273293 0.606681 -0.066004 0.055 Uiso 1 1 calc GR . . . .
H00V H 0.148034 0.670520 -0.122646 0.055 Uiso 1 1 calc GR . . . .
H00X H 0.142520 0.665842 0.000689 0.055 Uiso 1 1 calc GR . . . .
C010 C 0.65888(14) 0.52380(13) 0.77054(13) 0.0350(3) Uani 1 1 d . . . . .
H01J H 0.652008 0.454006 0.843447 0.042 Uiso 1 1 calc R . . . .
H01K H 0.619405 0.602394 0.785191 0.042 Uiso 1 1 calc R . . . .
C011 C 0.08538(13) 0.91206(14) -0.14491(12) 0.0369(3) Uani 1 1 d . . . . .
H01A H 0.029950 0.899166 -0.072546 0.055 Uiso 1 1 calc GR . . . .
H01B H 0.047310 0.912711 -0.201079 0.055 Uiso 1 1 calc GR . . . .
H01C H 0.098210 0.992114 -0.171163 0.055 Uiso 1 1 calc GR . . . .
C012 C 0.96383(14) 0.77594(14) 0.66750(14) 0.0396(3) Uani 1 1 d . . . . .
H01D H 0.959831 0.691243 0.700860 0.059 Uiso 1 1 calc GR . . . .
H01E H 1.000650 0.787012 0.717229 0.059 Uiso 1 1 calc GR . . . .
H01F H 1.015551 0.788598 0.593216 0.059 Uiso 1 1 calc GR . . . .
C013 C 0.75151(15) 0.85963(17) 0.77369(13) 0.0444(4) Uani 1 1 d . . . . .
H01G H 0.669169 0.925034 0.766580 0.067 Uiso 1 1 calc GR . . . .
H01H H 0.795923 0.867757 0.819594 0.067 Uiso 1 1 calc GR . . . .
H01I H 0.741125 0.777450 0.810294 0.067 Uiso 1 1 calc GR . . . .
C014 C 0.79736(15) 0.50581(15) 0.72384(16) 0.0475(4) Uani 1 1 d . . . . .
H01L H 0.804522 0.571705 0.649342 0.071 Uiso 1 1 calc GR . . . .
H01M H 0.838721 0.424084 0.716636 0.071 Uiso 1 1 calc GR . . . .
H01N H 0.837355 0.510139 0.775698 0.071 Uiso 1 1 calc GR . . . .

loop_
_atom_site_aniso_label
_atom_site_aniso_U_11
_atom_site_aniso_U_22
_atom_site_aniso_U_33
_atom_site_aniso_U_23
_atom_site_aniso_U_13
_atom_site_aniso_U_12
O001 0.0376(5) 0.0284(5) 0.0369(5) -0.0112(4) -0.0151(4) -0.0098(4)
O002 0.0388(5) 0.0431(6) 0.0440(6) -0.0132(5) 0.0064(4) -0.0254(5)
N003 0.0247(5) 0.0225(5) 0.0190(5) -0.0067(4) -0.0034(4) -0.0105(4)
N004 0.0243(5) 0.0206(4) 0.0209(5) -0.0067(4) -0.0030(4) -0.0093(4)
C005 0.0224(5) 0.0198(5) 0.0230(6) -0.0088(5) -0.0027(4) -0.0073(4)
C006 0.0223(5) 0.0197(5) 0.0239(6) -0.0090(5) -0.0010(4) -0.0070(4)
C007 0.0224(5) 0.0179(5) 0.0221(6) -0.0071(4) -0.0036(4) -0.0070(4)
C008 0.0274(6) 0.0194(5) 0.0193(6) -0.0042(4) -0.0045(4) -0.0101(4)
C009 0.0228(5) 0.0187(5) 0.0203(6) -0.0065(4) -0.0041(4) -0.0061(4)
C00A 0.0249(6) 0.0191(5) 0.0233(6) -0.0056(4) -0.0050(4) -0.0092(4)
C00B 0.0244(5) 0.0201(5) 0.0220(6) -0.0071(5) -0.0055(4) -0.0067(4)
C00C 0.0233(5) 0.0194(5) 0.0238(6) -0.0073(5) -0.0054(4) -0.0072(4)
C00D 0.0288(6) 0.0223(5) 0.0196(6) -0.0066(5) -0.0042(4) -0.0101(5)
C00E 0.0257(6) 0.0248(6) 0.0247(6) -0.0107(5) -0.0019(4) -0.0089(4)
C00F 0.0259(6) 0.0222(5) 0.0263(6) -0.0087(5) -0.0064(5) -0.0085(4)
C00G 0.0260(6) 0.0222(5) 0.0257(6) -0.0058(5) -0.0046(4) -0.0114(4)
C00H 0.0213(5) 0.0235(5) 0.0276(6) -0.0088(5) -0.0026(4) -0.0095(4)
C00I 0.0280(6) 0.0228(5) 0.0203(6) -0.0038(5) -0.0043(4) -0.0106(5)
C00J 0.0257(6) 0.0297(6) 0.0246(6) -0.0117(5) -0.0007(4) -0.0120(5)
C00K 0.0262(6) 0.0277(6) 0.0236(6) -0.0098(5) -0.0016(4) -0.0113(5)
C00L 0.0293(6) 0.0339(6) 0.0207(6) -0.0115(5) 0.0000(5) -0.0125(5)
C00M 0.0260(6) 0.0258(6) 0.0281(7) -0.0101(5) 0.0025(5) -0.0097(5)
C00N 0.0239(6) 0.0340(6) 0.0252(6) -0.0123(5) -0.0021(4) -0.0111(5)
C00O 0.0221(6) 0.0332(6) 0.0302(7) -0.0131(5) -0.0021(5) -0.0120(5)
C00P 0.0239(6) 0.0320(6) 0.0234(6) -0.0089(5) -0.0016(4) -0.0120(5)
C00Q 0.0254(6) 0.0300(6) 0.0320(7) -0.0134(5) 0.0000(5) -0.0128(5)
C00R 0.0273(6) 0.0315(6) 0.0217(6) -0.0126(5) -0.0013(4) -0.0098(5)
C00S 0.0294(6) 0.0333(6) 0.0235(6) -0.0118(5) -0.0047(5) -0.0121(5)
C00T 0.0280(6) 0.0279(6) 0.0258(6) -0.0101(5) -0.0028(5) -0.0119(5)
C00U 0.0324(6) 0.0301(6) 0.0233(6) -0.0084(5) -0.0018(5) -0.0111(5)
C00V 0.0266(6) 0.0333(6) 0.0326(7) -0.0170(6) -0.0066(5) -0.0092(5)
C00W 0.0336(7) 0.0376(7) 0.0320(7) -0.0104(6) 0.0042(5) -0.0165(6)
C00X 0.0387(7) 0.0432(7) 0.0230(6) -0.0141(6) -0.0049(5) -0.0150(6)
C00Y 0.0337(7) 0.0363(7) 0.0548(9) -0.0254(7) -0.0090(6) -0.0112(6)
C00Z 0.0464(8) 0.0419(8) 0.0341(7) -0.0164(6) -0.0060(6) -0.0236(6)
C010 0.0424(7) 0.0307(7) 0.0353(7) -0.0108(6) -0.0150(6) -0.0101(6)
C011 0.0339(7) 0.0453(8) 0.0343(7) -0.0178(6) -0.0116(6) -0.0079(6)
C012 0.0357(7) 0.0400(7) 0.0503(9) -0.0227(7) -0.0213(6) -0.0024(6)
C013 0.0459(8) 0.0667(10) 0.0357(8) -0.0274(8) -0.0046(6) -0.0241(7)
C014 0.0408(8) 0.0416(8) 0.0614(11) -0.0123(8) -0.0192(7) -0.0138(7)

loop_
_atom_type_symbol
_atom_type_description
_atom_type_scat_dispersion_real
_atom_type_scat_dispersion_imag
_atom_type_scat_source
C C 0.0181 0.0091 'International Tables Vol C Tables 4.2.6.8 and 6.1.1.4'
H H 0.0000 0.0000 'International Tables Vol C Tables 4.2.6.8 and 6.1.1.4'
N N 0.0311 0.0180 'International Tables Vol C Tables 4.2.6.8 and 6.1.1.4'
O O 0.0492 0.0322 'International Tables Vol C Tables 4.2.6.8 and 6.1.1.4'

loop_
_geom_angle_atom_site_label_1
_geom_angle_atom_site_label_2
_geom_angle_atom_site_label_3
_geom_angle
_geom_angle_site_symmetry_1
_geom_angle_site_symmetry_3
_geom_angle_publ_flag
C010 O001 H001 109.5 . . ?
C005 N003 H003 126.5 . . ?
C005 N003 C009 107.09(9) . . ?
C009 N003 H003 126.5 . . ?
C005 N004 C007 105.32(9) . . ?
N003 C005 C006 123.95(10) . . ?
N004 C005 N003 112.59(10) . . ?
N004 C005 C006 123.44(10) . . ?
C00K C006 C005 118.85(11) . . ?
C00T C006 C005 121.82(10) . . ?
C00T C006 C00K 119.33(11) . . ?
N004 C007 C009 109.63(10) . . ?
N004 C007 C00B 128.95(10) . . ?
C00B C007 C009 121.37(11) . . ?
C00P C008 C00B 121.04(10) . . ?
C00P C008 C00R 117.61(10) . . ?
C00R C008 C00B 121.35(10) . . ?
N003 C009 C007 105.37(10) . . ?
N003 C009 C00C 131.93(10) . . ?
C00C C009 C007 122.69(11) . . ?
C00H C00A C00C 121.34(10) . . ?
C00H C00A C00J 117.55(10) . . ?
C00J C00A C00C 121.06(11) . . ?
C007 C00B C008 121.66(11) . . ?
C00I C00B C007 115.87(10) . . ?
C00I C00B C008 122.48(11) . . ?
C009 C00C C00A 123.20(11) . . ?
C00G C00C C009 115.01(10) . . ?
C00G C00C C00A 121.79(11) . . ?
C00L C00D C00N 117.10(10) . . ?
C00L C00D C00S 122.74(10) . . ?
C00N C00D C00S 120.12(10) . . ?
C00F C00E H00E 119.3 . . ?
C00H C00E H00E 119.3 . . ?
C00H C00E C00F 121.47(11) . . ?
C00E C00F C00O 116.99(10) . . ?
C00E C00F C00V 122.54(11) . . ?
C00O C00F C00V 120.40(10) . . ?
C00C C00G H00G 118.6 . . ?
C00C C00G C00I 122.73(11) . . ?
C00I C00G H00G 118.6 . . ?
C00A C00H H00H 119.3 . . ?
C00E C00H C00A 121.30(11) . . ?
C00E C00H H00H 119.3 . . ?
C00B C00I C00G 122.33(11) . . ?
C00B C00I H00I 118.8 . . ?
C00G C00I H00I 118.8 . . ?
C00A C00J H00J 119.5 . . ?
C00O C00J C00A 120.94(11) . . ?
C00O C00J H00J 119.5 . . ?
C006 C00K H00K 119.7 . . ?
C00Q C00K C006 120.50(11) . . ?
C00Q C00K H00K 119.7 . . ?
C00D C00L H00L 119.2 . . ?
C00D C00L C00P 121.60(11) . . ?
C00P C00L H00L 119.2 . . ?
C00Q C00M C00W 121.38(12) . . ?
C00U C00M C00Q 119.47(12) . . ?
C00U C00M C00W 119.09(12) . . ?
C00D C00N H00N 119.2 . . ?
C00R C00N C00D 121.57(11) . . ?
C00R C00N H00N 119.2 . . ?
C00F C00O H00O 119.1 . . ?
C00J C00O C00F 121.74(11) . . ?
C00J C00O H00O 119.1 . . ?
C008 C00P C00L 121.07(11) . . ?
C008 C00P H00P 119.5 . . ?
C00L C00P H00P 119.5 . . ?
C00K C00Q C00M 120.01(11) . . ?
C00K C00Q H00Q 120.0 . . ?
C00M C00Q H00Q 120.0 . . ?
C008 C00R H00R 119.5 . . ?
C00N C00R C008 121.04(11) . . ?
C00N C00R H00R 119.5 . . ?
C00D C00S C00X 111.98(10) . . ?
C00D C00S C00Z 108.15(10) . . ?
C00D C00S C011 110.05(10) . . ?
C00X C00S C00Z 108.79(11) . . ?
C00X C00S C011 108.44(11) . . ?
C00Z C00S C011 109.39(11) . . ?
C006 C00T H00T 120.1 . . ?
C00U C00T C006 119.76(11) . . ?
C00U C00T H00T 120.1 . . ?
C00M C00U H00U 119.6 . . ?
C00T C00U C00M 120.83(12) . . ?
C00T C00U H00U 119.6 . . ?
C00Y C00V C00F 107.72(10) . . ?
C00Y C00V C012 109.54(11) . . ?
C012 C00V C00F 110.34(10) . . ?
C013 C00V C00F 111.89(11) . . ?
C013 C00V C00Y 108.78(11) . . ?
C013 C00V C012 108.53(12) . . ?
O002 C00W C00M 125.08(14) . . ?
O002 C00W H00W 117.5 . . ?
C00M C00W H00W 117.5 . . ?
C00S C00X H00A 109.5 . . ?
C00S C00X H00B 109.5 . . ?
C00S C00X H00C 109.5 . . ?
H00A C00X H00B 109.5 . . ?
H00A C00X H00C 109.5 . . ?
H00B C00X H00C 109.5 . . ?
C00V C00Y H00D 109.5 . . ?
C00V C00Y H00F 109.5 . . ?
C00V C00Y H00M 109.5 . . ?
H00D C00Y H00F 109.5 . . ?
H00D C00Y H00M 109.5 . . ?
H00F C00Y H00M 109.5 . . ?
C00S C00Z H00S 109.5 . . ?
C00S C00Z H00V 109.5 . . ?
C00S C00Z H00X 109.5 . . ?
H00S C00Z H00V 109.5 . . ?
H00S C00Z H00X 109.5 . . ?
H00V C00Z H00X 109.5 . . ?
O001 C010 H01J 109.2 . . ?
O001 C010 H01K 109.2 . . ?
O001 C010 C014 111.84(12) . . ?
H01J C010 H01K 107.9 . . ?
C014 C010 H01J 109.2 . . ?
C014 C010 H01K 109.2 . . ?
C00S C011 H01A 109.5 . . ?
C00S C011 H01B 109.5 . . ?
C00S C011 H01C 109.5 . . ?
H01A C011 H01B 109.5 . . ?
H01A C011 H01C 109.5 . . ?
H01B C011 H01C 109.5 . . ?
C00V C012 H01D 109.5 . . ?
C00V C012 H01E 109.5 . . ?
C00V C012 H01F 109.5 . . ?
H01D C012 H01E 109.5 . . ?
H01D C012 H01F 109.5 . . ?
H01E C012 H01F 109.5 . . ?
C00V C013 H01G 109.5 . . ?
C00V C013 H01H 109.5 . . ?
C00V C013 H01I 109.5 . . ?
H01G C013 H01H 109.5 . . ?
H01G C013 H01I 109.5 . . ?
H01H C013 H01I 109.5 . . ?
C010 C014 H01L 109.5 . . ?
C010 C014 H01M 109.5 . . ?
C010 C014 H01N 109.5 . . ?
H01L C014 H01M 109.5 . . ?
H01L C014 H01N 109.5 . . ?
H01M C014 H01N 109.5 . . ?

loop_
_geom_bond_atom_site_label_1
_geom_bond_atom_site_label_2
_geom_bond_distance
_geom_bond_site_symmetry_2
_geom_bond_publ_flag
O001 H001 0.8200 . ?
O001 C010 1.4242(15) . ?
O002 C00W 1.2108(17) . ?
N003 H003 0.8600 . ?
N003 C005 1.3705(14) . ?
N003 C009 1.3791(15) . ?
N004 C005 1.3241(15) . ?
N004 C007 1.3874(15) . ?
C005 C006 1.4682(16) . ?
C006 C00K 1.4021(16) . ?
C006 C00T 1.3925(17) . ?
C007 C009 1.4100(15) . ?
C007 C00B 1.4040(17) . ?
C008 C00B 1.4832(15) . ?
C008 C00P 1.3905(16) . ?
C008 C00R 1.3992(17) . ?
C009 C00C 1.4032(16) . ?
C00A C00C 1.4843(15) . ?
C00A C00H 1.3920(16) . ?
C00A C00J 1.3997(16) . ?
C00B C00I 1.3898(17) . ?
C00C C00G 1.3912(17) . ?
C00D C00L 1.3922(17) . ?
C00D C00N 1.3973(16) . ?
C00D C00S 1.5346(15) . ?
C00E H00E 0.9300 . ?
C00E C00F 1.3933(17) . ?
C00E C00H 1.3894(16) . ?
C00F C00O 1.4008(17) . ?
C00F C00V 1.5361(15) . ?
C00G H00G 0.9300 . ?
C00G C00I 1.4035(16) . ?
C00H H00H 0.9300 . ?
C00I H00I 0.9300 . ?
C00J H00J 0.9300 . ?
C00J C00O 1.3835(16) . ?
C00K H00K 0.9300 . ?
C00K C00Q 1.3797(18) . ?
C00L H00L 0.9300 . ?
C00L C00P 1.3923(17) . ?
C00M C00Q 1.3943(18) . ?
C00M C00U 1.3882(18) . ?
C00M C00W 1.4724(18) . ?
C00N H00N 0.9300 . ?
C00N C00R 1.3864(16) . ?
C00O H00O 0.9300 . ?
C00P H00P 0.9300 . ?
C00Q H00Q 0.9300 . ?
C00R H00R 0.9300 . ?
C00S C00X 1.5348(18) . ?
C00S C00Z 1.5371(18) . ?
C00S C011 1.5385(18) . ?
C00T H00T 0.9300 . ?
C00T C00U 1.3862(18) . ?
C00U H00U 0.9300 . ?
C00V C00Y 1.5332(19) . ?
C00V C012 1.5354(17) . ?
C00V C013 1.5317(19) . ?
C00W H00W 0.9300 . ?
C00X H00A 0.9600 . ?
C00X H00B 0.9600 . ?
C00X H00C 0.9600 . ?
C00Y H00D 0.9600 . ?
C00Y H00F 0.9600 . ?
C00Y H00M 0.9600 . ?
C00Z H00S 0.9600 . ?
C00Z H00V 0.9600 . ?
C00Z H00X 0.9600 . ?
C010 H01J 0.9700 . ?
C010 H01K 0.9700 . ?
C010 C014 1.502(2) . ?
C011 H01A 0.9600 . ?
C011 H01B 0.9600 . ?
C011 H01C 0.9600 . ?
C012 H01D 0.9600 . ?
C012 H01E 0.9600 . ?
C012 H01F 0.9600 . ?
C013 H01G 0.9600 . ?
C013 H01H 0.9600 . ?
C013 H01I 0.9600 . ?
C014 H01L 0.9600 . ?
C014 H01M 0.9600 . ?
C014 H01N 0.9600 . ?
